data_4344525
loop_
_publ_author_name
'Guo, G.-C.'
'Wang, Q.-M.'
'Mak, T.'

_publ_section_title
;
 Variation of (Ag C N) chain configuration in silver(I) double salts:
 crystal structures of Ag C N * 2Ag N O3 and Ag C N * 2Ag Cl O4 * 2H2 O
;
_journal_name_full 'Inorganic Chemistry Communications'
_journal_page_first 313
_journal_page_last 315
_journal_volume 3
_journal_year 2000
_chemical_formula_sum 'C Ag3 N3 O6'
_chemical_name_systematic '(Ag C N) (Ag N O3)2'
_space_group_IT_number 14
_symmetry_space_group_name_Hall '-P 2yn'
_symmetry_space_group_name_H-M 'P 1 21/n 1'
_cell_angle_alpha 90
_cell_angle_beta 101.98
_cell_angle_gamma 90
_cell_formula_units_Z 2
_cell_length_a 5.345
_cell_length_b 11.366
_cell_length_c 6.233
_cell_volume 370.415
_citation_journal_id_ASTM ICCOFP
_cod_data_source_file Guo_ICCOFP_2000_266.cif
_cod_data_source_block C1Ag3N3O6
_cod_original_cell_volume 370.4154
_cod_original_sg_symbol_Hall '-P 2ybc (x-z,y,z)'
_cod_original_formula_sum 'C1 Ag3 N3 O6'
_cod_database_code 4344525

loop_
_symmetry_equiv_pos_as_xyz
x,y,z
-x+1/2,y+1/2,-z+1/2
-x,-y,-z
x-1/2,-y-1/2,z-1/2

loop_
_atom_site_label
_atom_site_type_symbol
_atom_site_fract_x
_atom_site_fract_y
_atom_site_fract_z
_atom_site_occupancy
_atom_site_U_iso_or_equiv
N2 N+5 0.2415 0.3259 0.4174 1 0.0
O1 O-2 0.4397 0.3016 0.3476 1 0.0
O3 O-2 0.048 0.2669 0.3586 1 0.0
N1 N-3 0.1124 0.5033 0.0052 0.5 0.0
O2 O-2 0.2479 0.413 0.5443 1 0.0
Ag2 Ag+1 0.2025 0.61695 0.37493 1 0.0
Ag1 Ag+1 0.5 0.5 0 1 0.0
C1 C+2 0.1124 0.5033 0.0052 0.5 0.0
